data_7239510
loop_
_publ_author_name
'Horike, Satoshi'
'Sugimoto, Masayuki'
'Kongpatpanich, Kanokwan'
'Hijikata, Yuh'
'Inukai, Munehiro'
'Umeyama, Daiki'
'Kitao, Shinji'
'Seto, Makoto'
'Kitagawa, Susumu'

_publ_section_title
;
 Fe2+-based layered porous coordination polymers and soft encapsulation of
 guests via redox activity
;
_journal_issue 11
_journal_name_full 'Journal of Materials Chemistry A'
_journal_page_first 3675
_journal_paper_doi 10.1039/c3ta01414b
_journal_volume 1
_journal_year 2013
_chemical_formula_sum 'C20 H15 Fe N2 O6'
_chemical_formula_weight 435.19
_space_group_IT_number 2
_space_group_name_Hall '-P 1'
_space_group_name_H-M_alt 'P -1'
_symmetry_cell_setting triclinic
_symmetry_space_group_name_H-M 'P -1'
_atom_sites_solution_hydrogens geom
_atom_sites_solution_primary direct
_atom_sites_solution_secondary difmap
_audit_creation_method SHELXL-97
_cell_angle_alpha 67.006(17)
_cell_angle_beta 75.61(2)
_cell_angle_gamma 77.56(2)
_cell_formula_units_Z 2
_cell_length_a 10.034(3)
_cell_length_b 10.250(3)
_cell_length_c 10.487(3)
_cell_measurement_temperature 213(2)
_cell_volume 953.2(5)
_computing_cell_refinement crystalclear
_computing_data_collection crystalclear
_computing_data_reduction yadokari
_computing_structure_refinement 'SHELXL-97 (Sheldrick, 1997)'
_computing_structure_solution 'SHELXS-97 (Sheldrick, 1990)'
_diffrn_ambient_temperature 213(2)
_diffrn_measured_fraction_theta_full 0.959
_diffrn_measured_fraction_theta_max 0.959
_diffrn_measurement_device_type CCD
_diffrn_measurement_method \w
_diffrn_radiation_monochromator graphite
_diffrn_radiation_source 'fine-focus sealed tube'
_diffrn_radiation_type MoK\a
_diffrn_radiation_wavelength 0.71075
_diffrn_reflns_av_R_equivalents 0.0332
_diffrn_reflns_av_sigmaI/netI 0.0532
_diffrn_reflns_limit_h_max 12
_diffrn_reflns_limit_h_min -12
_diffrn_reflns_limit_k_max 13
_diffrn_reflns_limit_k_min -13
_diffrn_reflns_limit_l_max 13
_diffrn_reflns_limit_l_min -13
_diffrn_reflns_number 7777
_diffrn_reflns_theta_full 27.50
_diffrn_reflns_theta_max 27.50
_diffrn_reflns_theta_min 3.23
_exptl_absorpt_coefficient_mu 0.832
_exptl_absorpt_correction_T_max 0.8513
_exptl_absorpt_correction_T_min 0.8513
_exptl_absorpt_correction_type empirical
_exptl_crystal_colour brown
_exptl_crystal_density_diffrn 1.516
_exptl_crystal_density_method 'not measured'
_exptl_crystal_description rod
_exptl_crystal_F_000 446
_exptl_crystal_size_max 0.20
_exptl_crystal_size_mid 0.20
_exptl_crystal_size_min 0.20
_refine_diff_density_max 3.036
_refine_diff_density_min -0.529
_refine_diff_density_rms 0.186
_refine_ls_extinction_method none
_refine_ls_goodness_of_fit_ref 1.155
_refine_ls_hydrogen_treatment mixed
_refine_ls_matrix_type full
_refine_ls_number_parameters 244
_refine_ls_number_reflns 4201
_refine_ls_number_restraints 0
_refine_ls_restrained_S_all 1.155
_refine_ls_R_factor_all 0.0942
_refine_ls_R_factor_gt 0.0812
_refine_ls_shift/su_max 0.000
_refine_ls_shift/su_mean 0.000
_refine_ls_structure_factor_coef Fsqd
_refine_ls_weighting_details 'calc w=1/[\s^2^(Fo^2^)+(0.1337P)^2^+4.6295P] where P=(Fo^2^+2Fc^2^)/3'
_refine_ls_weighting_scheme calc
_refine_ls_wR_factor_gt 0.2482
_refine_ls_wR_factor_ref 0.2596
_reflns_number_gt 3524
_reflns_number_total 4201
_reflns_threshold_expression >2sigma(I)
_cod_data_source_file c3ta01414b.txt
_cod_data_source_block FeCID-6_DMF
_cod_original_sg_symbol_H-M P-1
_cod_database_code 7239510

loop_
_symmetry_equiv_pos_as_xyz
'x, y, z'
'-x, -y, -z'

loop_
_atom_site_label
_atom_site_type_symbol
_atom_site_fract_x
_atom_site_fract_y
_atom_site_fract_z
_atom_site_U_iso_or_equiv
_atom_site_adp_type
_atom_site_occupancy
_atom_site_symmetry_multiplicity
_atom_site_calc_flag
_atom_site_refinement_flags
Fe1 Fe 0.60916(7) 0.06749(8) 0.58865(7) 0.0130(3) Uani 1 1 d .
O2 O 1.3411(4) 0.0541(4) 0.5373(4) 0.0218(8) Uani 1 1 d .
N10 N 0.5926(5) 0.8726(5) -0.2248(5) 0.0189(9) Uani 1 1 d .
O4 O 1.4081(4) 0.1391(4) 0.6721(4) 0.0194(8) Uani 1 1 d .
O5 O 0.8278(4) 0.0497(5) 0.5875(5) 0.0246(9) Uani 1 1 d .
C6 C 0.5977(6) 0.6310(6) 0.0254(6) 0.0183(11) Uani 1 1 d .
O7 O 0.6830(4) 0.1652(5) 0.7143(4) 0.0235(9) Uani 1 1 d .
C28 C 0.6051(6) 0.5047(6) 0.1562(6) 0.0191(11) Uani 1 1 d .
N9 N 0.6130(5) 0.2624(5) 0.4044(5) 0.0192(9) Uani 1 1 d .
C10 C 0.5268(7) 0.8792(6) -0.0991(6) 0.0260(13) Uani 1 1 d .
H1 H 0.4770 0.9672 -0.0961 0.031 Uiso 1 1 calc R
C11 C 1.1675(5) 0.1275(6) 0.7060(5) 0.0154(10) Uani 1 1 d .
C12 C 0.5256(6) 0.3820(6) 0.4023(6) 0.0248(12) Uani 1 1 d .
H2 H 0.4656 0.3828 0.4866 0.030 Uiso 1 1 calc R
C13 C 1.3152(5) 0.1049(6) 0.6338(5) 0.0166(10) Uani 1 1 d .
C14 C 0.8049(6) 0.1156(6) 0.6713(6) 0.0180(10) Uani 1 1 d .
C15 C 0.6975(6) 0.3818(7) 0.1593(6) 0.0281(13) Uani 1 1 d .
H3 H 0.7592 0.3777 0.0768 0.034 Uiso 1 1 calc R
C16 C 0.8971(6) 0.1736(7) 0.8409(6) 0.0263(13) Uani 1 1 d .
H4 H 0.8051 0.1903 0.8859 0.032 Uiso 1 1 calc R
C17 C 1.0601(6) 0.1060(6) 0.6578(6) 0.0180(10) Uani 1 1 d .
H5 H 1.0787 0.0739 0.5818 0.022 Uiso 1 1 calc R
O8 O 0.9664(5) 0.2279(7) 1.0085(6) 0.0485(16) Uani 1 1 d .
C19 C 0.9235(6) 0.1329(6) 0.7246(6) 0.0206(11) Uani 1 1 d .
C20 C 0.5185(7) 0.5033(6) 0.2847(6) 0.0246(12) Uani 1 1 d .
H6 H 0.4563 0.5847 0.2899 0.029 Uiso 1 1 calc R
C21 C 0.6987(6) 0.2655(6) 0.2835(6) 0.0268(13) Uani 1 1 d .
H7 H 0.7631 0.1841 0.2830 0.032 Uiso 1 1 calc R
C22 C 0.6625(7) 0.6228(6) -0.1054(6) 0.0242(12) Uani 1 1 d .
H8 H 0.7087 0.5350 -0.1122 0.029 Uiso 1 1 calc R
C23 C 0.5278(7) 0.7646(6) 0.0260(6) 0.0254(13) Uani 1 1 d .
H9 H 0.4817 0.7761 0.1114 0.030 Uiso 1 1 calc R
C24 C 0.6587(6) 0.7447(6) -0.2258(6) 0.0224(12) Uani 1 1 d .
H10 H 0.7051 0.7370 -0.3127 0.027 Uiso 1 1 calc R
C25 C 1.0049(6) 0.1899(8) 0.8912(7) 0.0276(14) Uani 1 1 d .
C26 C 1.1412(6) 0.1695(7) 0.8230(6) 0.0243(12) Uani 1 1 d .
H11 H 1.2146 0.1838 0.8549 0.029 Uiso 1 1 calc R
C27 C 1.0731(8) 0.2559(11) 1.0586(9) 0.048(2) Uani 1 1 d .

loop_
_atom_site_aniso_label
_atom_site_aniso_U_11
_atom_site_aniso_U_22
_atom_site_aniso_U_33
_atom_site_aniso_U_23
_atom_site_aniso_U_13
_atom_site_aniso_U_12
Fe1 0.0104(4) 0.0164(4) 0.0116(4) -0.0056(3) -0.0004(3) -0.0014(3)
O2 0.019(2) 0.030(2) 0.0197(19) -0.0167(17) 0.0032(15) -0.0013(16)
N10 0.023(2) 0.018(2) 0.016(2) -0.0053(17) -0.0043(18) -0.0016(18)
O4 0.0099(17) 0.028(2) 0.0209(19) -0.0118(16) 0.0002(14) -0.0026(15)
O5 0.0155(19) 0.038(2) 0.030(2) -0.0232(19) -0.0047(16) -0.0006(17)
C6 0.017(3) 0.020(3) 0.017(2) -0.006(2) -0.001(2) -0.004(2)
O7 0.0134(19) 0.034(2) 0.028(2) -0.0184(18) -0.0040(16) 0.0013(16)
C28 0.016(3) 0.020(3) 0.017(2) -0.004(2) 0.001(2) -0.003(2)
N9 0.020(2) 0.018(2) 0.017(2) -0.0018(17) -0.0027(18) -0.0047(18)
C10 0.035(3) 0.022(3) 0.017(3) -0.008(2) -0.002(2) 0.002(2)
C11 0.009(2) 0.021(2) 0.016(2) -0.009(2) -0.0002(18) -0.0003(19)
C12 0.028(3) 0.024(3) 0.018(3) -0.007(2) 0.000(2) -0.001(2)
C13 0.014(2) 0.019(2) 0.014(2) -0.0047(19) -0.0023(19) -0.0011(19)
C14 0.016(3) 0.021(3) 0.018(2) -0.007(2) -0.003(2) -0.003(2)
C15 0.025(3) 0.025(3) 0.022(3) -0.005(2) 0.005(2) 0.003(2)
C16 0.014(3) 0.045(4) 0.027(3) -0.024(3) 0.001(2) -0.001(2)
C17 0.015(2) 0.024(3) 0.016(2) -0.010(2) -0.0022(19) 0.000(2)
O8 0.017(2) 0.107(5) 0.050(3) -0.064(3) 0.002(2) -0.007(3)
C19 0.013(2) 0.027(3) 0.024(3) -0.012(2) -0.003(2) -0.002(2)
C20 0.031(3) 0.019(3) 0.017(3) -0.007(2) 0.002(2) 0.001(2)
C21 0.023(3) 0.021(3) 0.022(3) -0.001(2) 0.005(2) 0.002(2)
C22 0.031(3) 0.021(3) 0.017(3) -0.007(2) -0.003(2) 0.001(2)
C23 0.031(3) 0.025(3) 0.012(2) -0.006(2) 0.001(2) 0.004(2)
C24 0.026(3) 0.023(3) 0.015(2) -0.007(2) -0.002(2) 0.003(2)
C25 0.015(3) 0.050(4) 0.030(3) -0.032(3) 0.000(2) -0.002(3)
C26 0.017(3) 0.040(3) 0.024(3) -0.019(3) -0.006(2) -0.003(2)
C27 0.029(4) 0.094(7) 0.051(5) -0.059(5) -0.006(3) -0.007(4)

loop_
_atom_type_symbol
_atom_type_description
_atom_type_scat_dispersion_real
_atom_type_scat_dispersion_imag
_atom_type_scat_source
C C 0.0033 0.0016 'International Tables Vol C Tables 4.2.6.8 and 6.1.1.4'
H H 0.0000 0.0000 'International Tables Vol C Tables 4.2.6.8 and 6.1.1.4'
N N 0.0061 0.0033 'International Tables Vol C Tables 4.2.6.8 and 6.1.1.4'
O O 0.0106 0.0060 'International Tables Vol C Tables 4.2.6.8 and 6.1.1.4'
Fe Fe 0.3463 0.8444 'International Tables Vol C Tables 4.2.6.8 and 6.1.1.4'

loop_
_geom_angle_atom_site_label_1
_geom_angle_atom_site_label_2
_geom_angle_atom_site_label_3
_geom_angle
_geom_angle_site_symmetry_1
_geom_angle_site_symmetry_3
O2 Fe1 O4 125.41(16) 2_756 1_455
O2 Fe1 O5 88.63(16) 2_756 .
O4 Fe1 O5 145.73(16) 1_455 .
O2 Fe1 N9 90.72(18) 2_756 .
O4 Fe1 N9 90.74(17) 1_455 .
O5 Fe1 N9 92.92(18) . .
O2 Fe1 N10 89.63(17) 2_756 1_546
O4 Fe1 N10 86.44(17) 1_455 1_546
O5 Fe1 N10 90.30(18) . 1_546
N9 Fe1 N10 176.77(18) . 1_546
O2 Fe1 O7 147.92(16) 2_756 .
O4 Fe1 O7 86.41(15) 1_455 .
O5 Fe1 O7 59.37(14) . .
N9 Fe1 O7 93.03(17) . .
N10 Fe1 O7 88.36(17) 1_546 .
C13 O2 Fe1 168.5(4) . 2_756
C10 N10 C24 116.5(5) . .
C10 N10 Fe1 120.4(4) . 1_564
C24 N10 Fe1 122.7(4) . 1_564
C13 O4 Fe1 113.3(3) . 1_655
C14 O5 Fe1 92.2(3) . .
C22 C6 C23 116.5(5) . .
C22 C6 C28 121.1(5) . .
C23 C6 C28 122.4(5) . .
C14 O7 Fe1 87.3(3) . .
C15 C28 C20 116.5(5) . .
C15 C28 C6 122.1(5) . .
C20 C28 C6 121.4(5) . .
C21 N9 C12 116.6(5) . .
C21 N9 Fe1 120.7(4) . .
C12 N9 Fe1 122.7(4) . .
N10 C10 C23 123.8(5) . .
N10 C10 H1 118.1 . .
C23 C10 H1 118.1 . .
C17 C11 C26 121.1(5) . .
C17 C11 C13 120.4(5) . .
C26 C11 C13 118.5(5) . .
N9 C12 C20 124.0(5) . .
N9 C12 H2 118.0 . .
C20 C12 H2 118.0 . .
O2 C13 O4 122.9(5) . .
O2 C13 C11 118.9(5) . .
O4 C13 C11 118.2(5) . .
O5 C14 O7 121.1(5) . .
O5 C14 C19 119.8(5) . .
O7 C14 C19 119.1(5) . .
C28 C15 C21 120.0(5) . .
C28 C15 H3 120.0 . .
C21 C15 H3 120.0 . .
C19 C16 C25 120.6(5) . .
C19 C16 H4 119.7 . .
C25 C16 H4 119.7 . .
C11 C17 C19 118.7(5) . .
C11 C17 H5 120.6 . .
C19 C17 H5 120.6 . .
C25 O8 C27 117.5(5) . .
C16 C19 C17 120.3(5) . .
C16 C19 C14 119.9(5) . .
C17 C19 C14 119.8(5) . .
C12 C20 C28 119.4(5) . .
C12 C20 H6 120.3 . .
C28 C20 H6 120.3 . .
N9 C21 C15 123.5(5) . .
N9 C21 H7 118.2 . .
C15 C21 H7 118.2 . .
C6 C22 C24 119.8(5) . .
C6 C22 H8 120.1 . .
C24 C22 H8 120.1 . .
C10 C23 C6 119.8(5) . .
C10 C23 H9 120.1 . .
C6 C23 H9 120.1 . .
N10 C24 C22 123.5(5) . .
N10 C24 H10 118.2 . .
C22 C24 H10 118.2 . .
O8 C25 C16 115.4(5) . .
O8 C25 C26 124.4(5) . .
C16 C25 C26 120.2(5) . .
C25 C26 C11 119.1(5) . .
C25 C26 H11 120.5 . .
C11 C26 H11 120.5 . .

loop_
_geom_bond_atom_site_label_1
_geom_bond_atom_site_label_2
_geom_bond_distance
_geom_bond_site_symmetry_2
Fe1 O2 2.059(4) 2_756
Fe1 O4 2.089(4) 1_455
Fe1 O5 2.159(4) .
Fe1 N9 2.169(5) .
Fe1 N10 2.185(5) 1_546
Fe1 O7 2.264(4) .
O2 C13 1.259(6) .
O2 Fe1 2.059(4) 2_756
N10 C10 1.340(7) .
N10 C24 1.338(7) .
N10 Fe1 2.185(5) 1_564
O4 C13 1.260(7) .
O4 Fe1 2.089(4) 1_655
O5 C14 1.255(7) .
C6 C22 1.391(7) .
C6 C23 1.399(8) .
C6 C28 1.478(7) .
O7 C14 1.263(7) .
C28 C15 1.389(8) .
C28 C20 1.407(7) .
N9 C21 1.337(7) .
N9 C12 1.341(7) .
C10 C23 1.378(8) .
C10 H1 0.9400 .
C11 C17 1.388(8) .
C11 C26 1.402(7) .
C11 C13 1.502(7) .
C12 C20 1.371(8) .
C12 H2 0.9400 .
C14 C19 1.504(8) .
C15 C21 1.381(8) .
C15 H3 0.9400 .
C16 C19 1.386(8) .
C16 C25 1.380(9) .
C16 H4 0.9400 .
C17 C19 1.398(7) .
C17 H5 0.9400 .
O8 C25 1.373(7) .
O8 C27 1.426(8) .
C20 H6 0.9400 .
C21 H7 0.9400 .
C22 C24 1.389(8) .
C22 H8 0.9400 .
C23 H9 0.9400 .
C24 H10 0.9400 .
C25 C26 1.390(8) .
C26 H11 0.9400 .

loop_
_geom_torsion_atom_site_label_1
_geom_torsion_atom_site_label_2
_geom_torsion_atom_site_label_3
_geom_torsion_atom_site_label_4
_geom_torsion
_geom_torsion_site_symmetry_1
O2 Fe1 O5 C14 -176.2(4) 2_756
O4 Fe1 O5 C14 -2.4(5) 1_455
N9 Fe1 O5 C14 93.2(4) .
N10 Fe1 O5 C14 -86.5(4) 1_546
O7 Fe1 O5 C14 1.4(3) .
O2 Fe1 O7 C14 3.2(5) 2_756
O4 Fe1 O7 C14 176.5(3) 1_455
O5 Fe1 O7 C14 -1.4(3) .
N9 Fe1 O7 C14 -93.0(3) .
N10 Fe1 O7 C14 89.9(3) 1_546
C22 C6 C28 C15 13.0(9) .
C23 C6 C28 C15 -166.0(6) .
C22 C6 C28 C20 -167.2(6) .
C23 C6 C28 C20 13.8(9) .
O2 Fe1 N9 C21 -31.5(5) 2_756
O4 Fe1 N9 C21 -157.0(5) 1_455
O5 Fe1 N9 C21 57.1(5) .
N10 Fe1 N9 C21 -128(3) 1_546
O7 Fe1 N9 C21 116.6(5) .
O2 Fe1 N9 C12 144.3(5) 2_756
O4 Fe1 N9 C12 18.9(5) 1_455
O5 Fe1 N9 C12 -127.0(5) .
N10 Fe1 N9 C12 48(3) 1_546
O7 Fe1 N9 C12 -67.6(5) .
C24 N10 C10 C23 2.1(9) .
Fe1 N10 C10 C23 -171.0(5) 1_564
C21 N9 C12 C20 1.1(9) .
Fe1 N9 C12 C20 -174.9(5) .
Fe1 O2 C13 O4 86(2) 2_756
Fe1 O2 C13 C11 -94.8(19) 2_756
Fe1 O4 C13 O2 -11.1(7) 1_655
Fe1 O4 C13 C11 169.5(4) 1_655
C17 C11 C13 O2 -6.3(8) .
C26 C11 C13 O2 173.3(5) .
C17 C11 C13 O4 173.1(5) .
C26 C11 C13 O4 -7.3(8) .
Fe1 O5 C14 O7 -2.5(6) .
Fe1 O5 C14 C19 176.0(4) .
Fe1 O7 C14 O5 2.4(5) .
Fe1 O7 C14 C19 -176.1(5) .
C20 C28 C15 C21 1.4(9) .
C6 C28 C15 C21 -178.8(6) .
C26 C11 C17 C19 2.7(8) .
C13 C11 C17 C19 -177.7(5) .
C25 C16 C19 C17 0.8(10) .
C25 C16 C19 C14 179.9(6) .
C11 C17 C19 C16 -3.1(9) .
C11 C17 C19 C14 177.8(5) .
O5 C14 C19 C16 -164.4(6) .
O7 C14 C19 C16 14.1(8) .
O5 C14 C19 C17 14.7(8) .
O7 C14 C19 C17 -166.8(5) .
N9 C12 C20 C28 1.2(10) .
C15 C28 C20 C12 -2.4(9) .
C6 C28 C20 C12 177.8(6) .
C12 N9 C21 C15 -2.1(10) .
Fe1 N9 C21 C15 173.9(5) .
C28 C15 C21 N9 0.9(11) .
C23 C6 C22 C24 1.8(9) .
C28 C6 C22 C24 -177.3(5) .
N10 C10 C23 C6 -1.7(10) .
C22 C6 C23 C10 -0.4(9) .
C28 C6 C23 C10 178.7(6) .
C10 N10 C24 C22 -0.5(9) .
Fe1 N10 C24 C22 172.4(5) 1_564
C6 C22 C24 N10 -1.5(10) .
C27 O8 C25 C16 -175.6(7) .
C27 O8 C25 C26 3.6(12) .
C19 C16 C25 O8 -178.8(6) .
C19 C16 C25 C26 1.9(11) .
O8 C25 C26 C11 178.5(7) .
C16 C25 C26 C11 -2.3(10) .
C17 C11 C26 C25 0.0(9) .
C13 C11 C26 C25 -179.6(6) .
